data_2236164
loop_
_publ_author_name
'Sun, Yue'
'Wang, Xiao-Jun'
'Zheng, Peng-Wu'

_publ_section_title
;
 2-(1,3-Benzothiazol-2-ylsulfanyl)-<i>N</i>-(2-methylphenyl)acetamide
;
_journal_coeditor_code CV5340
_journal_issue 11
_journal_name_full 'Acta Crystallographica Section E'
_journal_page_first o3138
_journal_paper_doi 10.1107/S1600536812042109
_journal_volume 68
_journal_year 2012
_chemical_formula_iupac 'C16 H14 N2 O S2'
_chemical_formula_moiety 'C16 H14 N2 O S2'
_chemical_formula_sum 'C16 H14 N2 O S2'
_chemical_formula_weight 314.41
_chemical_name_systematic
;
2-(1,3-Benzothiazol-2-ylsulfanyl)-<i>N</i>-(2-methylphenyl)acetamide
;
_space_group_IT_number 14
_symmetry_cell_setting monoclinic
_symmetry_space_group_name_Hall '-P 2yn'
_symmetry_space_group_name_H-M 'P 1 21/n 1'
_atom_sites_solution_hydrogens geom
_atom_sites_solution_primary direct
_atom_sites_solution_secondary difmap
_cell_angle_alpha 90.00
_cell_angle_beta 97.048(4)
_cell_angle_gamma 90.00
_cell_formula_units_Z 4
_cell_length_a 4.7957(8)
_cell_length_b 27.496(4)
_cell_length_c 10.9906(13)
_cell_measurement_reflns_used 4445
_cell_measurement_temperature 113(2)
_cell_measurement_theta_max 27.9
_cell_measurement_theta_min 1.5
_cell_volume 1438.3(4)
_computing_cell_refinement 'CrystalClear (Rigaku/MSC, 2005)'
_computing_data_collection 'CrystalClear (Rigaku/MSC, 2005)'
_computing_data_reduction 'CrystalClear (Rigaku/MSC, 2005)'
_computing_molecular_graphics 'SHELXTL (Sheldrick, 2008)'
_computing_publication_material 'SHELXL-97 (Sheldrick, 2008)'
_computing_structure_refinement 'SHELXL-97 (Sheldrick, 2008)'
_computing_structure_solution 'SHELXS-97 (Sheldrick, 2008)'
_diffrn_ambient_temperature 113(2)
_diffrn_detector_area_resol_mean 14.22
_diffrn_measured_fraction_theta_full 0.994
_diffrn_measured_fraction_theta_max 0.994
_diffrn_measurement_device_type 'Rigaku Saturn CCD area-detector'
_diffrn_measurement_method '\f and \w scans'
_diffrn_radiation_monochromator multilayer
_diffrn_radiation_source 'rotating anode'
_diffrn_radiation_type 'Mo K\a'
_diffrn_radiation_wavelength 0.71073
_diffrn_reflns_av_R_equivalents 0.0547
_diffrn_reflns_av_sigmaI/netI 0.0556
_diffrn_reflns_limit_h_max 6
_diffrn_reflns_limit_h_min -6
_diffrn_reflns_limit_k_max 36
_diffrn_reflns_limit_k_min -36
_diffrn_reflns_limit_l_max 14
_diffrn_reflns_limit_l_min -14
_diffrn_reflns_number 14718
_diffrn_reflns_theta_full 27.88
_diffrn_reflns_theta_max 27.88
_diffrn_reflns_theta_min 1.48
_diffrn_standards_decay_% 0
_diffrn_standards_interval_count 0
_diffrn_standards_interval_time 0
_diffrn_standards_number 0
_exptl_absorpt_coefficient_mu 0.369
_exptl_absorpt_correction_T_max 0.9782
_exptl_absorpt_correction_T_min 0.9231
_exptl_absorpt_correction_type multi-scan
_exptl_absorpt_process_details '(CrystalClear; Rigaku/MSC, 2005)'
_exptl_crystal_colour colourless
_exptl_crystal_density_diffrn 1.452
_exptl_crystal_density_method 'not measured'
_exptl_crystal_description prism
_exptl_crystal_F_000 656
_exptl_crystal_size_max 0.22
_exptl_crystal_size_mid 0.06
_exptl_crystal_size_min 0.06
_refine_diff_density_max 0.333
_refine_diff_density_min -0.272
_refine_ls_extinction_method none
_refine_ls_goodness_of_fit_ref 1.060
_refine_ls_hydrogen_treatment mixed
_refine_ls_matrix_type full
_refine_ls_number_parameters 195
_refine_ls_number_reflns 3421
_refine_ls_number_restraints 0
_refine_ls_restrained_S_all 1.060
_refine_ls_R_factor_all 0.0592
_refine_ls_R_factor_gt 0.0480
_refine_ls_shift/su_max 0.001
_refine_ls_shift/su_mean 1.070
_refine_ls_structure_factor_coef Fsqd
_refine_ls_weighting_details 'w=1/[\s^2^(Fo^2^)+(0.0351P)^2^+0.5795P] where P=(Fo^2^+2Fc^2^)/3'
_refine_ls_weighting_scheme calc
_refine_ls_wR_factor_gt 0.0940
_refine_ls_wR_factor_ref 0.0995
_reflns_number_gt 2923
_reflns_number_total 3421
_reflns_threshold_expression I>2\s(I)
_cod_data_source_file cv5340.cif
_cod_data_source_block I
_cod_original_sg_symbol_H-M 'P 21/n'
_cod_database_code 2236164
_cod_database_fobs_code 2236164

loop_
_symmetry_equiv_pos_as_xyz
'x, y, z'
'-x+1/2, y+1/2, -z+1/2'
'-x, -y, -z'
'x-1/2, -y-1/2, z-1/2'

loop_
_atom_site_type_symbol
_atom_site_label
_atom_site_fract_x
_atom_site_fract_y
_atom_site_fract_z
_atom_site_U_iso_or_equiv
_atom_site_adp_type
_atom_site_calc_flag
_atom_site_refinement_flags
_atom_site_occupancy
_atom_site_symmetry_multiplicity
S S1 0.48672(11) 0.112141(18) 0.29125(5) 0.02069(14) Uani d . 1 1
S S2 0.16105(11) 0.158557(18) 0.47479(5) 0.01966(14) Uani d . 1 1
O O1 0.1342(3) 0.09883(5) 0.03414(14) 0.0233(3) Uani d . 1 1
N N1 0.5406(4) 0.08369(6) -0.04653(15) 0.0162(4) Uani d . 1 1
N N2 0.1583(3) 0.19259(6) 0.25292(15) 0.0168(3) Uani d . 1 1
C C1 0.6969(4) 0.10401(7) -0.2868(2) 0.0224(5) Uani d . 1 1
H H1A 0.7119 0.1064 -0.3747 0.034 Uiso calc R 1 1
H H1B 0.8819 0.0965 -0.2424 0.034 Uiso calc R 1 1
H H1C 0.6295 0.1350 -0.2573 0.034 Uiso calc R 1 1
C C2 0.4933(4) 0.06418(7) -0.26509(18) 0.0170(4) Uani d . 1 1
C C3 0.3715(4) 0.03516(7) -0.36122(19) 0.0212(4) Uani d . 1 1
H H3 0.4183 0.0407 -0.4416 0.025 Uiso calc R 1 1
C C4 0.1835(4) -0.00162(7) -0.3421(2) 0.0230(5) Uani d . 1 1
H H4 0.1010 -0.0206 -0.4092 0.028 Uiso calc R 1 1
C C5 0.1159(4) -0.01059(7) -0.2249(2) 0.0216(4) Uani d . 1 1
H H5 -0.0119 -0.0359 -0.2115 0.026 Uiso calc R 1 1
C C6 0.2356(4) 0.01747(7) -0.12783(19) 0.0181(4) Uani d . 1 1
H H6 0.1916 0.0112 -0.0473 0.022 Uiso calc R 1 1
C C7 0.4210(4) 0.05501(7) -0.14794(18) 0.0157(4) Uani d . 1 1
C C8 0.3912(4) 0.10278(7) 0.03867(18) 0.0174(4) Uani d . 1 1
C C9 0.5622(4) 0.13057(7) 0.14044(18) 0.0203(4) Uani d . 1 1
H H9A 0.5228 0.1658 0.1296 0.024 Uiso calc R 1 1
H H9B 0.7645 0.1254 0.1346 0.024 Uiso calc R 1 1
C C10 0.2600(4) 0.15837(7) 0.32579(18) 0.0171(4) Uani d . 1 1
C C11 -0.0382(4) 0.21033(7) 0.43540(18) 0.0172(4) Uani d . 1 1
C C12 -0.2001(4) 0.23768(8) 0.50696(19) 0.0221(4) Uani d . 1 1
H H12 -0.2147 0.2290 0.5896 0.026 Uiso calc R 1 1
C C13 -0.3391(4) 0.27784(8) 0.4536(2) 0.0243(5) Uani d . 1 1
H H13 -0.4518 0.2970 0.5004 0.029 Uiso calc R 1 1
C C14 -0.3167(4) 0.29069(8) 0.3323(2) 0.0243(5) Uani d . 1 1
H H14 -0.4140 0.3185 0.2980 0.029 Uiso calc R 1 1
C C15 -0.1551(4) 0.26352(7) 0.26125(19) 0.0217(4) Uani d . 1 1
H H15 -0.1412 0.2724 0.1786 0.026 Uiso calc R 1 1
C C16 -0.0131(4) 0.22287(7) 0.31355(18) 0.0157(4) Uani d . 1 1
H H1 0.710(5) 0.0869(8) -0.034(2) 0.019(6) Uiso d . 1 1

loop_
_atom_site_aniso_label
_atom_site_aniso_U_11
_atom_site_aniso_U_22
_atom_site_aniso_U_33
_atom_site_aniso_U_12
_atom_site_aniso_U_13
_atom_site_aniso_U_23
S1 0.0214(3) 0.0197(3) 0.0205(3) 0.0055(2) 0.0010(2) -0.0037(2)
S2 0.0230(3) 0.0202(3) 0.0161(3) 0.0031(2) 0.0038(2) 0.00153(19)
O1 0.0109(7) 0.0304(8) 0.0289(9) -0.0010(6) 0.0032(6) -0.0092(7)
N1 0.0101(8) 0.0202(9) 0.0186(9) -0.0016(7) 0.0025(7) -0.0035(7)
N2 0.0168(8) 0.0176(8) 0.0163(8) 0.0011(6) 0.0029(7) -0.0007(7)
C1 0.0207(11) 0.0236(11) 0.0238(11) -0.0007(8) 0.0068(9) 0.0036(9)
C2 0.0151(10) 0.0168(9) 0.0193(10) 0.0035(7) 0.0032(8) 0.0004(8)
C3 0.0252(11) 0.0211(10) 0.0175(10) 0.0063(8) 0.0026(9) 0.0001(8)
C4 0.0268(11) 0.0177(10) 0.0223(11) 0.0021(8) -0.0059(9) -0.0055(8)
C5 0.0179(10) 0.0170(10) 0.0292(12) -0.0022(8) 0.0003(9) -0.0004(9)
C6 0.0156(10) 0.0184(10) 0.0205(10) 0.0009(8) 0.0032(8) 0.0015(8)
C7 0.0129(9) 0.0148(9) 0.0191(10) 0.0031(7) 0.0003(8) -0.0021(8)
C8 0.0156(10) 0.0167(9) 0.0199(10) 0.0000(8) 0.0027(8) -0.0022(8)
C9 0.0139(10) 0.0233(10) 0.0243(11) -0.0013(8) 0.0051(9) -0.0074(8)
C10 0.0151(9) 0.0182(9) 0.0178(10) -0.0023(8) 0.0019(8) -0.0027(8)
C11 0.0158(10) 0.0177(9) 0.0179(10) 0.0000(8) 0.0017(8) -0.0015(8)
C12 0.0214(11) 0.0269(11) 0.0189(10) 0.0001(9) 0.0070(9) -0.0041(9)
C13 0.0196(11) 0.0253(11) 0.0284(12) 0.0023(9) 0.0050(9) -0.0088(9)
C14 0.0229(11) 0.0201(10) 0.0294(12) 0.0062(8) 0.0010(9) -0.0004(9)
C15 0.0226(11) 0.0217(10) 0.0215(11) 0.0025(8) 0.0056(9) 0.0026(8)
C16 0.0137(9) 0.0159(9) 0.0179(10) -0.0013(7) 0.0027(8) -0.0021(7)

loop_
_atom_type_symbol
_atom_type_description
_atom_type_scat_dispersion_real
_atom_type_scat_dispersion_imag
_atom_type_scat_source
C C 0.0033 0.0016
; International Tables
Vol. C, Tables 4.2.6.8 and 6.1.1.4
;
H H 0.0000 0.0000
; International Tables
Vol. C, Tables 4.2.6.8 and 6.1.1.4
;
N N 0.0061 0.0033
; International Tables
Vol. C, Tables 4.2.6.8 and 6.1.1.4
;
O O 0.0106 0.0106
; International Tables
Vol. C, Tables 4.2.6.8 and 6.1.1.4
;
S S 0.1246 0.1246
; International Tables
Vol. C, Tables 4.2.6.8 and 6.1.1.4
;

loop_
_geom_angle_atom_site_label_1
_geom_angle_atom_site_label_2
_geom_angle_atom_site_label_3
_geom_angle
C10 S1 C9 101.26(9)
C11 S2 C10 88.47(9)
C8 N1 C7 123.97(16)
C8 N1 H1 116.7(16)
C7 N1 H1 119.1(16)
C10 N2 C16 109.77(16)
C2 C1 H1A 109.5
C2 C1 H1B 109.5
H1A C1 H1B 109.5
C2 C1 H1C 109.5
H1A C1 H1C 109.5
H1B C1 H1C 109.5
C3 C2 C7 117.84(18)
C3 C2 C1 121.07(18)
C7 C2 C1 121.10(18)
C4 C3 C2 121.46(19)
C4 C3 H3 119.3
C2 C3 H3 119.3
C3 C4 C5 119.99(19)
C3 C4 H4 120.0
C5 C4 H4 120.0
C6 C5 C4 119.65(19)
C6 C5 H5 120.2
C4 C5 H5 120.2
C5 C6 C7 120.11(19)
C5 C6 H6 119.9
C7 C6 H6 119.9
C2 C7 C6 120.93(18)
C2 C7 N1 119.92(17)
C6 C7 N1 119.15(17)
O1 C8 N1 123.37(18)
O1 C8 C9 121.60(17)
N1 C8 C9 115.02(16)
C8 C9 S1 112.61(14)
C8 C9 H9A 109.1
S1 C9 H9A 109.1
C8 C9 H9B 109.1
S1 C9 H9B 109.1
H9A C9 H9B 107.8
N2 C10 S1 126.43(15)
N2 C10 S2 116.76(14)
S1 C10 S2 116.81(11)
C12 C11 C16 121.74(18)
C12 C11 S2 128.98(16)
C16 C11 S2 109.27(14)
C13 C12 C11 117.73(19)
C13 C12 H12 121.1
C11 C12 H12 121.1
C12 C13 C14 121.17(19)
C12 C13 H13 119.4
C14 C13 H13 119.4
C15 C14 C13 121.1(2)
C15 C14 H14 119.5
C13 C14 H14 119.5
C14 C15 C16 118.57(19)
C14 C15 H15 120.7
C16 C15 H15 120.7
N2 C16 C15 124.56(18)
N2 C16 C11 115.72(17)
C15 C16 C11 119.72(17)

loop_
_geom_bond_atom_site_label_1
_geom_bond_atom_site_label_2
_geom_bond_distance
S1 C10 1.745(2)
S1 C9 1.812(2)
S2 C11 1.739(2)
S2 C10 1.760(2)
O1 C8 1.232(2)
N1 C8 1.353(2)
N1 C7 1.427(2)
N1 H1 0.81(2)
N2 C10 1.292(2)
N2 C16 1.395(2)
C1 C2 1.505(3)
C1 H1A 0.9800
C1 H1B 0.9800
C1 H1C 0.9800
C2 C3 1.394(3)
C2 C7 1.397(3)
C3 C4 1.388(3)
C3 H3 0.9500
C4 C5 1.388(3)
C4 H4 0.9500
C5 C6 1.383(3)
C5 H5 0.9500
C6 C7 1.398(3)
C6 H6 0.9500
C8 C9 1.511(3)
C9 H9A 0.9900
C9 H9B 0.9900
C11 C12 1.392(3)
C11 C16 1.402(3)
C12 C13 1.382(3)
C12 H12 0.9500
C13 C14 1.396(3)
C13 H13 0.9500
C14 C15 1.385(3)
C14 H14 0.9500
C15 C16 1.395(3)
C15 H15 0.9500

loop_
_geom_hbond_atom_site_label_D
_geom_hbond_atom_site_label_H
_geom_hbond_atom_site_label_A
_geom_hbond_site_symmetry_A
_geom_hbond_distance_DH
_geom_hbond_distance_HA
_geom_hbond_distance_DA
_geom_hbond_angle_DHA
_geom_hbond_publ_flag
N1 H1 O1 1_655 0.81(2) 2.10(2) 2.906(2) 168(2) yes

loop_
_geom_torsion_atom_site_label_1
_geom_torsion_atom_site_label_2
_geom_torsion_atom_site_label_3
_geom_torsion_atom_site_label_4
_geom_torsion
C7 C2 C3 C4 0.2(3)
C1 C2 C3 C4 -179.95(18)
C2 C3 C4 C5 -0.9(3)
C3 C4 C5 C6 0.4(3)
C4 C5 C6 C7 0.7(3)
C3 C2 C7 C6 0.9(3)
C1 C2 C7 C6 -178.92(17)
C3 C2 C7 N1 179.88(17)
C1 C2 C7 N1 0.1(3)
C5 C6 C7 C2 -1.4(3)
C5 C6 C7 N1 179.61(17)
C8 N1 C7 C2 134.3(2)
C8 N1 C7 C6 -46.7(3)
C7 N1 C8 O1 -3.0(3)
C7 N1 C8 C9 178.09(17)
O1 C8 C9 S1 50.5(2)
N1 C8 C9 S1 -130.60(16)
C10 S1 C9 C8 -100.06(15)
C16 N2 C10 S1 -179.59(14)
C16 N2 C10 S2 0.1(2)
C9 S1 C10 N2 6.5(2)
C9 S1 C10 S2 -173.28(11)
C11 S2 C10 N2 -0.15(16)
C11 S2 C10 S1 179.60(12)
C10 S2 C11 C12 -179.2(2)
C10 S2 C11 C16 0.11(15)
C16 C11 C12 C13 0.5(3)
S2 C11 C12 C13 179.73(16)
C11 C12 C13 C14 -0.3(3)
C12 C13 C14 C15 0.2(3)
C13 C14 C15 C16 -0.2(3)
C10 N2 C16 C15 179.80(19)
C10 N2 C16 C11 -0.1(2)
C14 C15 C16 N2 -179.45(18)
C14 C15 C16 C11 0.4(3)
C12 C11 C16 N2 179.32(17)
S2 C11 C16 N2 -0.1(2)
C12 C11 C16 C15 -0.5(3)
S2 C11 C16 C15 -179.92(15)

loop_
_cod_related_entry_id
_cod_related_entry_database
_cod_related_entry_code
1 ChemSpider 824525
